data_2228512
loop_
_publ_author_name
'Nagasawa, Atsushi'
'Okamoto, Akiko'
'Yonezawa, Noriyuki'

_publ_section_title
;
 7-Methoxy-1-{[(<i>Z</i>)-2-nitrophenylimino](phenyl)methyl}-2-naphthol
 chloroform monosolvate
;
_journal_coeditor_code PK2281
_journal_issue 12
_journal_name_full 'Acta Crystallographica Section E'
_journal_page_first o3283
_journal_paper_doi 10.1107/S1600536810048002
_journal_volume 66
_journal_year 2010
_chemical_formula_iupac 'C24 H18 N2 O4, C H Cl3'
_chemical_formula_moiety 'C24 H18 N2 O4, C H Cl3'
_chemical_formula_sum 'C25 H19 Cl3 N2 O4'
_chemical_formula_weight 517.77
_chemical_melting_point_gt 453.0
_chemical_melting_point_lt 454.0
_chemical_name_systematic
;
7-Methoxy-1-{[(<i>Z</i>)-2-nitrophenylimino](phenyl)methyl}-2-naphthol
chloroform monosolvate
;
_space_group_IT_number 14
_symmetry_cell_setting monoclinic
_symmetry_space_group_name_Hall '-P 2ybc'
_symmetry_space_group_name_H-M 'P 1 21/c 1'
_atom_sites_solution_hydrogens geom
_atom_sites_solution_primary direct
_atom_sites_solution_secondary difmap
_cell_angle_alpha 90.00
_cell_angle_beta 109.1140(10)
_cell_angle_gamma 90.00
_cell_formula_units_Z 4
_cell_length_a 13.2672(6)
_cell_length_b 11.2865(6)
_cell_length_c 17.2371(9)
_cell_measurement_reflns_used 30136
_cell_measurement_temperature 193(2)
_cell_measurement_theta_max 27.4
_cell_measurement_theta_min 3.1
_cell_volume 2438.8(2)
_computing_cell_refinement 'PROCESS-AUTO (Rigaku, 1998)'
_computing_data_collection 'PROCESS-AUTO (Rigaku, 1998)'
_computing_data_reduction 'CrystalStructure (Rigaku/MSC, 2004)'
_computing_molecular_graphics 'ORTEPIII (Burnett & Johnson, 1996)'
_computing_publication_material 'SHELXL97 (Sheldrick, 2008)'
_computing_structure_refinement 'SHELXL97 (Sheldrick, 2008)'
_computing_structure_solution 'SIR2004 (Burla <i>et al.</i>, 2005)'
_diffrn_ambient_temperature 193(2)
_diffrn_detector_area_resol_mean 10.00
_diffrn_measured_fraction_theta_full 0.998
_diffrn_measured_fraction_theta_max 0.998
_diffrn_measurement_device_type 'Rigaku R-AXIS RAPID'
_diffrn_measurement_method \w
_diffrn_radiation_monochromator graphite
_diffrn_radiation_source 'rotating anode'
_diffrn_radiation_type MoK\a
_diffrn_radiation_wavelength 0.71075
_diffrn_reflns_av_R_equivalents 0.0237
_diffrn_reflns_av_sigmaI/netI 0.0144
_diffrn_reflns_limit_h_max 17
_diffrn_reflns_limit_h_min -17
_diffrn_reflns_limit_k_max 14
_diffrn_reflns_limit_k_min -14
_diffrn_reflns_limit_l_max 22
_diffrn_reflns_limit_l_min -22
_diffrn_reflns_number 38275
_diffrn_reflns_theta_full 27.45
_diffrn_reflns_theta_max 27.45
_diffrn_reflns_theta_min 3.08
_exptl_absorpt_coefficient_mu 0.410
_exptl_absorpt_correction_T_max 0.960
_exptl_absorpt_correction_T_min 0.762
_exptl_absorpt_correction_type numerical
_exptl_absorpt_process_details
;
(<i>NUMABS</i>; Higashi, 1999)
;
_exptl_crystal_colour colorless
_exptl_crystal_density_diffrn 1.410
_exptl_crystal_density_method 'not measured'
_exptl_crystal_description platelet
_exptl_crystal_F_000 1064
_exptl_crystal_size_max 0.60
_exptl_crystal_size_mid 0.30
_exptl_crystal_size_min 0.10
_refine_diff_density_max 0.498
_refine_diff_density_min -0.572
_refine_ls_goodness_of_fit_ref 1.059
_refine_ls_hydrogen_treatment constr
_refine_ls_matrix_type full
_refine_ls_number_parameters 331
_refine_ls_number_reflns 5576
_refine_ls_number_restraints 20
_refine_ls_restrained_S_all 1.065
_refine_ls_R_factor_all 0.0457
_refine_ls_R_factor_gt 0.0408
_refine_ls_shift/su_max 0.001
_refine_ls_shift/su_mean 0.000
_refine_ls_structure_factor_coef Fsqd
_refine_ls_weighting_details 'calc w=1/[\s^2^(Fo^2^)+(0.0560P)^2^+1.0227P] where P=(Fo^2^+2Fc^2^)/3'
_refine_ls_weighting_scheme calc
_refine_ls_wR_factor_gt 0.1097
_refine_ls_wR_factor_ref 0.1135
_reflns_number_gt 4899
_reflns_number_total 5576
_reflns_threshold_expression I>2\s(I)
_cod_data_source_file pk2281.cif
_cod_data_source_block I
_cod_original_sg_symbol_H-M 'P 21/c'
_cod_database_code 2228512
_cod_database_fobs_code 2228512

loop_
_symmetry_equiv_pos_site_id
_symmetry_equiv_pos_as_xyz
1 +X,+Y,+Z
2 -X,1/2+Y,1/2-Z
3 -X,-Y,-Z
4 +X,1/2-Y,1/2+Z

loop_
_atom_site_type_symbol
_atom_site_label
_atom_site_fract_x
_atom_site_fract_y
_atom_site_fract_z
_atom_site_U_iso_or_equiv
_atom_site_adp_type
_atom_site_calc_flag
_atom_site_refinement_flags
_atom_site_occupancy
_atom_site_disorder_assembly
_atom_site_disorder_group
O O1 0.02083(8) 0.05421(9) 0.26338(7) 0.0340(2) Uani d . 1 . .
H H1 0.0030 -0.0070 0.2736 0.051 Uiso d R 1 . .
O O2 0.43281(10) 0.33884(12) 0.13788(8) 0.0460(3) Uani d . 1 . .
N N1 0.07278(9) 0.34133(10) 0.23258(7) 0.0260(2) Uani d . 1 . .
N N2 0.2246(4) 0.5366(4) 0.28500(16) 0.0388(7) Uani d PDU 0.884(4) A 1
O O3 0.1947(6) 0.5115(6) 0.21267(17) 0.0434(6) Uani d PDU 0.884(4) A 1
O O4 0.2636(3) 0.6325(2) 0.31061(13) 0.0886(10) Uani d PDU 0.884(4) A 1
N N2' 0.227(4) 0.522(4) 0.2773(13) 0.0388(7) Uani d PDU 0.116(4) A 2
O O3' 0.198(5) 0.518(6) 0.2029(15) 0.0434(6) Uani d PDU 0.116(4) A 2
O O4' 0.3015(11) 0.5866(14) 0.3138(9) 0.046(3) Uiso d PDU 0.116(4) A 2
C C1 0.14869(10) 0.14673(11) 0.21739(8) 0.0244(3) Uani d . 1 . .
C C2 0.11662(11) 0.04855(12) 0.25110(8) 0.0284(3) Uani d . 1 . .
C C3 0.18235(13) -0.05341(12) 0.27254(9) 0.0357(3) Uani d . 1 . .
H H3 0.1592 -0.1208 0.2951 0.043 Uiso calc R 1 . .
C C4 0.27910(13) -0.05430(13) 0.26056(9) 0.0369(3) Uani d . 1 . .
H H4 0.3223 -0.1233 0.2741 0.044 Uiso calc R 1 . .
C C5 0.31622(12) 0.04563(13) 0.22843(8) 0.0310(3) Uani d . 1 . .
C C6 0.41893(13) 0.04875(15) 0.21993(9) 0.0391(3) Uani d . 1 . .
H H6 0.4636 -0.0190 0.2348 0.047 Uiso calc R 1 . .
C C7 0.45494(12) 0.14659(17) 0.19098(10) 0.0408(4) Uani d . 1 . .
H H7 0.5243 0.1470 0.1862 0.049 Uiso calc R 1 . .
C C8 0.38870(12) 0.24785(14) 0.16805(9) 0.0344(3) Uani d . 1 . .
C C9 0.28882(11) 0.24960(12) 0.17571(8) 0.0279(3) Uani d . 1 . .
H H9 0.2454 0.3182 0.1604 0.033 Uiso calc R 1 . .
C C10 0.25066(11) 0.14845(11) 0.20667(8) 0.0255(3) Uani d . 1 . .
C C11 0.07401(10) 0.24982(11) 0.18894(8) 0.0237(2) Uani d . 1 . .
C C12 0.00079(11) 0.25001(12) 0.10229(8) 0.0269(3) Uani d . 1 . .
C C13 -0.03252(13) 0.14463(13) 0.05936(9) 0.0361(3) Uani d . 1 . .
H H13 -0.0093 0.0708 0.0856 0.043 Uiso calc R 1 . .
C C14 -0.09970(15) 0.14713(16) -0.02191(10) 0.0442(4) Uani d . 1 . .
H H14 -0.1230 0.0749 -0.0505 0.053 Uiso calc R 1 . .
C C15 -0.13261(14) 0.25356(17) -0.06123(10) 0.0458(4) Uani d . 1 . .
H H15 -0.1778 0.2546 -0.1169 0.055 Uiso calc R 1 . .
C C16 -0.09974(16) 0.35897(16) -0.01956(10) 0.0473(4) Uani d . 1 . .
H H16 -0.1225 0.4324 -0.0466 0.057 Uiso calc R 1 . .
C C17 -0.03340(14) 0.35763(13) 0.06198(9) 0.0380(3) Uani d . 1 . .
H H17 -0.0112 0.4302 0.0904 0.046 Uiso calc R 1 . .
C C18 0.13766(11) 0.35278(12) 0.31576(8) 0.0268(3) Uani d . 1 A .
C C19 0.12082(13) 0.27964(13) 0.37559(9) 0.0338(3) Uani d . 1 . .
H H19 0.0736 0.2141 0.3595 0.041 Uiso calc R 1 . .
C C20 0.17225(14) 0.30158(15) 0.45846(9) 0.0399(4) Uani d . 1 . .
H H20 0.1600 0.2508 0.4984 0.048 Uiso calc R 1 . .
C C21 0.24114(14) 0.39668(15) 0.48345(9) 0.0418(4) Uani d . 1 . .
H H21 0.2768 0.4103 0.5402 0.050 Uiso calc R 1 . .
C C22 0.25782(13) 0.47152(15) 0.42562(9) 0.0396(3) Uani d . 1 A .
H H22 0.3043 0.5376 0.4424 0.047 Uiso calc R 1 . .
C C23 0.20625(12) 0.44975(13) 0.34255(9) 0.0312(3) Uani d D 1 . .
C C24 0.36876(16) 0.44165(17) 0.10900(12) 0.0506(4) Uani d . 1 . .
H H24A 0.4090 0.4993 0.0884 0.076 Uiso calc R 1 . .
H H24B 0.3495 0.4769 0.1542 0.076 Uiso calc R 1 . .
H H24C 0.3038 0.4192 0.0646 0.076 Uiso calc R 1 . .
C C25 0.4954(2) 0.2617(3) 0.4771(2) 0.0463(5) Uani d PD 0.884(4) A 1
H H2 0.4638 0.2954 0.5176 0.056 Uiso calc PR 0.884(4) A 1
Cl Cl1 0.51726(10) 0.38033(11) 0.41735(8) 0.0718(3) Uani d PD 0.884(4) A 1
Cl Cl2 0.40495(10) 0.15916(14) 0.41674(8) 0.0602(3) Uani d PD 0.884(4) A 1
Cl Cl3 0.61723(8) 0.19467(8) 0.53272(8) 0.0620(3) Uani d PD 0.884(4) A 1
C C25' 0.5097(15) 0.2618(19) 0.4821(15) 0.0463(5) Uani d PD 0.116(4) A 2
H H2' 0.4931 0.3008 0.5285 0.056 Uiso calc PR 0.116(4) A 2
Cl Cl1' 0.4895(8) 0.3540(8) 0.3952(6) 0.0718(3) Uani d PD 0.116(4) A 2
Cl Cl2' 0.4217(9) 0.1492(13) 0.4346(7) 0.0602(3) Uani d PD 0.116(4) A 2
Cl Cl3' 0.6378(6) 0.2033(7) 0.5088(5) 0.0620(3) Uani d PD 0.116(4) A 2

loop_
_atom_site_aniso_label
_atom_site_aniso_U_11
_atom_site_aniso_U_22
_atom_site_aniso_U_33
_atom_site_aniso_U_12
_atom_site_aniso_U_13
_atom_site_aniso_U_23
O1 0.0372(5) 0.0222(5) 0.0436(6) -0.0058(4) 0.0145(4) 0.0038(4)
O2 0.0392(6) 0.0544(7) 0.0499(7) -0.0097(5) 0.0220(5) 0.0005(6)
N1 0.0309(6) 0.0215(5) 0.0245(5) 0.0023(4) 0.0073(4) 0.0010(4)
N2 0.0458(8) 0.0336(15) 0.0359(8) -0.0118(11) 0.0118(8) -0.0040(8)
O3 0.0662(10) 0.0354(11) 0.0318(10) -0.0064(7) 0.0205(12) 0.0025(12)
O4 0.150(3) 0.0520(13) 0.0558(11) -0.0610(16) 0.0229(13) -0.0100(10)
N2' 0.0458(8) 0.0336(15) 0.0359(8) -0.0118(11) 0.0118(8) -0.0040(8)
O3' 0.0662(10) 0.0354(11) 0.0318(10) -0.0064(7) 0.0205(12) 0.0025(12)
C1 0.0297(6) 0.0191(6) 0.0222(6) 0.0007(5) 0.0056(5) -0.0010(4)
C2 0.0347(7) 0.0210(6) 0.0273(6) -0.0021(5) 0.0072(5) -0.0005(5)
C3 0.0485(8) 0.0208(6) 0.0347(7) 0.0024(6) 0.0095(6) 0.0050(5)
C4 0.0473(8) 0.0263(7) 0.0326(7) 0.0121(6) 0.0070(6) 0.0028(6)
C5 0.0354(7) 0.0314(7) 0.0232(6) 0.0076(6) 0.0054(5) -0.0026(5)
C6 0.0362(8) 0.0468(9) 0.0312(7) 0.0144(7) 0.0070(6) -0.0022(6)
C7 0.0295(7) 0.0583(10) 0.0343(8) 0.0050(7) 0.0099(6) -0.0063(7)
C8 0.0338(7) 0.0427(8) 0.0271(7) -0.0055(6) 0.0103(6) -0.0054(6)
C9 0.0303(6) 0.0286(7) 0.0239(6) -0.0006(5) 0.0077(5) -0.0027(5)
C10 0.0300(6) 0.0254(6) 0.0188(5) 0.0018(5) 0.0048(5) -0.0028(5)
C11 0.0263(6) 0.0197(6) 0.0254(6) -0.0012(5) 0.0090(5) 0.0018(5)
C12 0.0285(6) 0.0263(6) 0.0249(6) 0.0002(5) 0.0074(5) 0.0006(5)
C13 0.0449(8) 0.0281(7) 0.0309(7) -0.0040(6) 0.0066(6) -0.0008(6)
C14 0.0521(10) 0.0415(9) 0.0323(8) -0.0111(7) 0.0047(7) -0.0083(7)
C15 0.0468(9) 0.0559(10) 0.0263(7) -0.0031(8) 0.0005(6) 0.0005(7)
C16 0.0598(11) 0.0414(9) 0.0316(8) 0.0084(8) 0.0024(7) 0.0088(7)
C17 0.0505(9) 0.0284(7) 0.0295(7) 0.0035(6) 0.0057(6) 0.0012(6)
C18 0.0305(6) 0.0241(6) 0.0245(6) 0.0051(5) 0.0072(5) -0.0012(5)
C19 0.0439(8) 0.0267(7) 0.0307(7) 0.0011(6) 0.0122(6) 0.0006(5)
C20 0.0564(10) 0.0363(8) 0.0274(7) 0.0086(7) 0.0141(7) 0.0059(6)
C21 0.0511(9) 0.0434(9) 0.0237(7) 0.0078(7) 0.0026(6) -0.0029(6)
C22 0.0409(8) 0.0378(8) 0.0328(8) -0.0019(6) 0.0023(6) -0.0059(6)
C23 0.0341(7) 0.0294(7) 0.0282(7) 0.0001(5) 0.0077(5) 0.0001(5)
C24 0.0516(10) 0.0490(10) 0.0549(10) -0.0131(8) 0.0225(8) 0.0076(8)
C25 0.0548(12) 0.0498(10) 0.0337(9) -0.0049(9) 0.0137(9) -0.0057(7)
Cl1 0.0736(6) 0.0777(5) 0.0555(5) -0.0211(4) 0.0093(4) 0.0162(4)
Cl2 0.0497(5) 0.0729(5) 0.0506(6) -0.0098(4) 0.0065(4) -0.0209(5)
Cl3 0.0576(4) 0.0652(4) 0.0514(5) -0.0027(3) 0.0017(3) -0.0042(3)
C25' 0.0548(12) 0.0498(10) 0.0337(9) -0.0049(9) 0.0137(9) -0.0057(7)
Cl1' 0.0736(6) 0.0777(5) 0.0555(5) -0.0211(4) 0.0093(4) 0.0162(4)
Cl2' 0.0497(5) 0.0729(5) 0.0506(6) -0.0098(4) 0.0065(4) -0.0209(5)
Cl3' 0.0576(4) 0.0652(4) 0.0514(5) -0.0027(3) 0.0017(3) -0.0042(3)

loop_
_atom_type_symbol
_atom_type_description
_atom_type_scat_dispersion_real
_atom_type_scat_dispersion_imag
_atom_type_scat_source
C C 0.0033 0.0016 'International Tables Vol C Tables 4.2.6.8 and 6.1.1.4'
H H 0.0000 0.0000 'International Tables Vol C Tables 4.2.6.8 and 6.1.1.4'
Cl Cl 0.1484 0.1585 'International Tables Vol C Tables 4.2.6.8 and 6.1.1.4'
N N 0.0061 0.0033 'International Tables Vol C Tables 4.2.6.8 and 6.1.1.4'
O O 0.0106 0.0060 'International Tables Vol C Tables 4.2.6.8 and 6.1.1.4'

loop_
_geom_angle_atom_site_label_1
_geom_angle_atom_site_label_2
_geom_angle_atom_site_label_3
_geom_angle_site_symmetry_1
_geom_angle_site_symmetry_3
_geom_angle
_geom_angle_publ_flag
C2 O1 H1 . . 111.6 ?
C8 O2 C24 . . 117.60(13) ?
C11 N1 C18 . . 123.21(11) ?
O3 N2 O4 . . 122.5(4) ?
O3 N2 C23 . . 117.9(3) ?
O4 N2 C23 . . 119.5(2) ?
O3' N2' O4' . . 119(3) ?
O3' N2' C23 . . 135(3) ?
O4' N2' C23 . . 104.8(17) ?
C2 C1 C10 . . 120.13(12) ?
C2 C1 C11 . . 119.83(12) ?
C10 C1 C11 . . 120.00(11) ?
O1 C2 C1 . . 117.46(12) ?
O1 C2 C3 . . 121.68(12) ?
C1 C2 C3 . . 120.86(13) ?
C4 C3 C2 . . 119.67(13) ?
C4 C3 H3 . . 120.2 ?
C2 C3 H3 . . 120.2 ?
C3 C4 C5 . . 121.24(13) ?
C3 C4 H4 . . 119.4 ?
C5 C4 H4 . . 119.4 ?
C4 C5 C6 . . 122.01(13) ?
C4 C5 C10 . . 119.46(13) ?
C6 C5 C10 . . 118.49(14) ?
C7 C6 C5 . . 121.51(14) ?
C7 C6 H6 . . 119.2 ?
C5 C6 H6 . . 119.2 ?
C6 C7 C8 . . 119.77(14) ?
C6 C7 H7 . . 120.1 ?
C8 C7 H7 . . 120.1 ?
O2 C8 C9 . . 124.92(14) ?
O2 C8 C7 . . 114.12(14) ?
C9 C8 C7 . . 120.96(14) ?
C8 C9 C10 . . 119.84(13) ?
C8 C9 H9 . . 120.1 ?
C10 C9 H9 . . 120.1 ?
C9 C10 C1 . . 121.99(12) ?
C9 C10 C5 . . 119.41(13) ?
C1 C10 C5 . . 118.60(12) ?
N1 C11 C12 . . 117.23(11) ?
N1 C11 C1 . . 124.51(12) ?
C12 C11 C1 . . 118.13(11) ?
C13 C12 C17 . . 118.83(13) ?
C13 C12 C11 . . 121.31(12) ?
C17 C12 C11 . . 119.83(12) ?
C14 C13 C12 . . 120.25(14) ?
C14 C13 H13 . . 119.9 ?
C12 C13 H13 . . 119.9 ?
C15 C14 C13 . . 120.51(15) ?
C15 C14 H14 . . 119.7 ?
C13 C14 H14 . . 119.7 ?
C14 C15 C16 . . 119.91(14) ?
C14 C15 H15 . . 120.0 ?
C16 C15 H15 . . 120.0 ?
C15 C16 C17 . . 120.12(15) ?
C15 C16 H16 . . 119.9 ?
C17 C16 H16 . . 119.9 ?
C16 C17 C12 . . 120.37(14) ?
C16 C17 H17 . . 119.8 ?
C12 C17 H17 . . 119.8 ?
C19 C18 C23 . . 117.54(12) ?
C19 C18 N1 . . 120.21(12) ?
C23 C18 N1 . . 121.25(12) ?
C20 C19 C18 . . 120.74(14) ?
C20 C19 H19 . . 119.6 ?
C18 C19 H19 . . 119.6 ?
C21 C20 C19 . . 120.69(14) ?
C21 C20 H20 . . 119.7 ?
C19 C20 H20 . . 119.7 ?
C22 C21 C20 . . 119.75(14) ?
C22 C21 H21 . . 120.1 ?
C20 C21 H21 . . 120.1 ?
C21 C22 C23 . . 119.63(15) ?
C21 C22 H22 . . 120.2 ?
C23 C22 H22 . . 120.2 ?
C22 C23 C18 . . 121.62(14) ?
C22 C23 N2 . . 116.26(16) ?
C18 C23 N2 . . 122.07(15) ?
C22 C23 N2' . . 122.3(9) ?
C18 C23 N2' . . 115.9(9) ?
O2 C24 H24A . . 109.5 ?
O2 C24 H24B . . 109.5 ?
H24A C24 H24B . . 109.5 ?
O2 C24 H24C . . 109.5 ?
H24A C24 H24C . . 109.5 ?
H24B C24 H24C . . 109.5 ?
Cl2 C25 Cl3 . . 111.70(19) ?
Cl2 C25 Cl1 . . 111.47(19) ?
Cl3 C25 Cl1 . . 110.27(16) ?
Cl2 C25 H2 . . 107.7 ?
Cl3 C25 H2 . . 107.7 ?
Cl1 C25 H2 . . 107.7 ?
Cl3' C25' Cl2' . . 107.2(13) ?
Cl3' C25' Cl1' . . 108.2(13) ?
Cl2' C25' Cl1' . . 98.0(12) ?
Cl3' C25' H2' . . 114.1 ?
Cl2' C25' H2' . . 114.1 ?
Cl1' C25' H2' . . 114.1 ?

loop_
_geom_bond_atom_site_label_1
_geom_bond_atom_site_label_2
_geom_bond_site_symmetry_2
_geom_bond_distance
_geom_bond_publ_flag
O1 C2 . 1.3566(18) ?
O1 H1 . 0.7695 ?
O2 C8 . 1.3664(19) ?
O2 C24 . 1.428(2) ?
N1 C11 . 1.2810(17) ?
N1 C18 . 1.4159(17) ?
N2 O3 . 1.211(3) ?
N2 O4 . 1.219(3) ?
N2 C23 . 1.470(3) ?
N2' O3' . 1.214(17) ?
N2' O4' . 1.230(18) ?
N2' C23 . 1.481(17) ?
C1 C2 . 1.3814(18) ?
C1 C10 . 1.4242(18) ?
C1 C11 . 1.5026(17) ?
C2 C3 . 1.4178(19) ?
C3 C4 . 1.365(2) ?
C3 H3 . 0.9500 ?
C4 C5 . 1.414(2) ?
C4 H4 . 0.9500 ?
C5 C6 . 1.418(2) ?
C5 C10 . 1.4249(18) ?
C6 C7 . 1.361(3) ?
C6 H6 . 0.9500 ?
C7 C8 . 1.417(2) ?
C7 H7 . 0.9500 ?
C8 C9 . 1.374(2) ?
C9 C10 . 1.4217(19) ?
C9 H9 . 0.9500 ?
C11 C12 . 1.4915(18) ?
C12 C13 . 1.394(2) ?
C12 C17 . 1.399(2) ?
C13 C14 . 1.393(2) ?
C13 H13 . 0.9500 ?
C14 C15 . 1.378(3) ?
C14 H14 . 0.9500 ?
C15 C16 . 1.384(3) ?
C15 H15 . 0.9500 ?
C16 C17 . 1.393(2) ?
C16 H16 . 0.9500 ?
C17 H17 . 0.9500 ?
C18 C19 . 1.395(2) ?
C18 C23 . 1.401(2) ?
C19 C20 . 1.389(2) ?
C19 H19 . 0.9500 ?
C20 C21 . 1.384(3) ?
C20 H20 . 0.9500 ?
C21 C22 . 1.379(2) ?
C21 H21 . 0.9500 ?
C22 C23 . 1.392(2) ?
C22 H22 . 0.9500 ?
C24 H24A . 0.9800 ?
C24 H24B . 0.9800 ?
C24 H24C . 0.9800 ?
C25 Cl2 . 1.745(3) ?
C25 Cl3 . 1.757(3) ?
C25 Cl1 . 1.770(3) ?
C25 H2 . 1.0000 ?
C25' Cl3' . 1.739(19) ?
C25' Cl2' . 1.740(18) ?
C25' Cl1' . 1.770(19) ?
C25' H2' . 1.0000 ?

loop_
_geom_hbond_atom_site_label_D
_geom_hbond_atom_site_label_H
_geom_hbond_atom_site_label_A
_geom_hbond_site_symmetry_A
_geom_hbond_distance_DH
_geom_hbond_distance_HA
_geom_hbond_distance_DA
_geom_hbond_angle_DHA
O1 H1 N1 2_545 0.77 1.97 2.7160(16) 163

loop_
_geom_torsion_atom_site_label_1
_geom_torsion_atom_site_label_2
_geom_torsion_atom_site_label_3
_geom_torsion_atom_site_label_4
_geom_torsion_site_symmetry_1
_geom_torsion_site_symmetry_2
_geom_torsion_site_symmetry_3
_geom_torsion_site_symmetry_4
_geom_torsion
_geom_torsion_publ_flag
C10 C1 C2 O1 . . . . 176.96(11) ?
C11 C1 C2 O1 . . . . -5.47(18) ?
C10 C1 C2 C3 . . . . -2.5(2) ?
C11 C1 C2 C3 . . . . 175.10(12) ?
O1 C2 C3 C4 . . . . -178.72(13) ?
C1 C2 C3 C4 . . . . 0.7(2) ?
C2 C3 C4 C5 . . . . 1.2(2) ?
C3 C4 C5 C6 . . . . 176.36(14) ?
C3 C4 C5 C10 . . . . -1.2(2) ?
C4 C5 C6 C7 . . . . -178.21(14) ?
C10 C5 C6 C7 . . . . -0.6(2) ?
C5 C6 C7 C8 . . . . -0.5(2) ?
C24 O2 C8 C9 . . . . -2.7(2) ?
C24 O2 C8 C7 . . . . 176.52(14) ?
C6 C7 C8 O2 . . . . -178.28(14) ?
C6 C7 C8 C9 . . . . 1.0(2) ?
O2 C8 C9 C10 . . . . 178.85(13) ?
C7 C8 C9 C10 . . . . -0.3(2) ?
C8 C9 C10 C1 . . . . 178.66(12) ?
C8 C9 C10 C5 . . . . -0.81(19) ?
C2 C1 C10 C9 . . . . -177.09(12) ?
C11 C1 C10 C9 . . . . 5.34(18) ?
C2 C1 C10 C5 . . . . 2.38(18) ?
C11 C1 C10 C5 . . . . -175.19(11) ?
C4 C5 C10 C9 . . . . 178.91(12) ?
C6 C5 C10 C9 . . . . 1.27(19) ?
C4 C5 C10 C1 . . . . -0.57(19) ?
C6 C5 C10 C1 . . . . -178.22(12) ?
C18 N1 C11 C12 . . . . 179.69(12) ?
C18 N1 C11 C1 . . . . -4.4(2) ?
C2 C1 C11 N1 . . . . 94.25(16) ?
C10 C1 C11 N1 . . . . -88.17(16) ?
C2 C1 C11 C12 . . . . -89.89(15) ?
C10 C1 C11 C12 . . . . 87.69(15) ?
N1 C11 C12 C13 . . . . -156.96(14) ?
C1 C11 C12 C13 . . . . 26.88(19) ?
N1 C11 C12 C17 . . . . 24.77(19) ?
C1 C11 C12 C17 . . . . -151.40(14) ?
C17 C12 C13 C14 . . . . -0.8(2) ?
C11 C12 C13 C14 . . . . -179.07(14) ?
C12 C13 C14 C15 . . . . 1.1(3) ?
C13 C14 C15 C16 . . . . -0.7(3) ?
C14 C15 C16 C17 . . . . 0.1(3) ?
C15 C16 C17 C12 . . . . 0.2(3) ?
C13 C12 C17 C16 . . . . 0.2(2) ?
C11 C12 C17 C16 . . . . 178.47(15) ?
C11 N1 C18 C19 . . . . -66.99(18) ?
C11 N1 C18 C23 . . . . 124.71(15) ?
C23 C18 C19 C20 . . . . -1.3(2) ?
N1 C18 C19 C20 . . . . -170.00(13) ?
C18 C19 C20 C21 . . . . 0.2(2) ?
C19 C20 C21 C22 . . . . 0.9(3) ?
C20 C21 C22 C23 . . . . -0.9(2) ?
C21 C22 C23 C18 . . . . -0.3(2) ?
C21 C22 C23 N2 . . . . 177.4(3) ?
C21 C22 C23 N2' . . . . -176(3) ?
C19 C18 C23 C22 . . . . 1.4(2) ?
N1 C18 C23 C22 . . . . 169.96(13) ?
C19 C18 C23 N2 . . . . -176.2(3) ?
N1 C18 C23 N2 . . . . -7.6(3) ?
C19 C18 C23 N2' . . . . 177(3) ?
N1 C18 C23 N2' . . . . -14(3) ?
O3 N2 C23 C22 . . . . 168.9(6) ?
O4 N2 C23 C22 . . . . -14.9(6) ?
O3 N2 C23 C18 . . . . -13.4(8) ?
O4 N2 C23 C18 . . . . 162.8(4) ?
O3 N2 C23 N2' . . . . 33(12) ?
O4 N2 C23 N2' . . . . -151(13) ?
O3' N2' C23 C22 . . . . 175(7) ?
O4' N2' C23 C22 . . . . 7(5) ?
O3' N2' C23 C18 . . . . 0(9) ?
O4' N2' C23 C18 . . . . -168(2) ?
O3' N2' C23 N2 . . . . -14E1(2) ?
O4' N2' C23 N2 . . . . 55(10) ?
